data_7711425
loop_
_publ_author_name
'Oyarzabal, Itziar'
'Zabala-Lekuona, Andoni'
'Mota, Antonio J.'
'Palacios, Mar\'ia A'
'Rodr\'iguez-Di\'eguez, Antonio'
'Lorusso, Giulia'
'Evangelisti, Marco'
'Rodr\'iguez-Esteban, Corina'
'Brechin, Euan K.'
'Seco, Jos\'e M'
'Colacio, Enrique'

_publ_section_title
;
 Magneto-thermal properties and slow magnetic relaxation in Mn(II)Ln(III)
 complexes: influence of magnetic coupling on the magneto-caloric effect.
;
_journal_issue 34
_journal_name_full 'Dalton transactions (Cambridge, England : 2003)'
_journal_page_first 12954
_journal_page_last 12967
_journal_paper_doi 10.1039/d2dt01869a
_journal_volume 51
_journal_year 2022
_chemical_formula_moiety 'C27 H40 Dy Mn N5 O12'
_chemical_formula_sum 'C27 H40 Dy Mn N5 O12'
_chemical_formula_weight 844.08
_space_group_crystal_system monoclinic
_space_group_IT_number 14
_space_group_name_Hall '-P 2yn'
_space_group_name_H-M_alt 'P 1 21/n 1'
_atom_sites_solution_hydrogens geom
_audit_creation_method SHELXL-2018/3
_audit_update_record
;
2022-04-27 deposited with the CCDC.	2022-08-05 downloaded from the CCDC.
;
_cell_angle_alpha 90
_cell_angle_beta 101.593(2)
_cell_angle_gamma 90
_cell_formula_units_Z 4
_cell_length_a 11.3886(6)
_cell_length_b 14.6602(7)
_cell_length_c 20.2613(11)
_cell_measurement_reflns_used 9448
_cell_measurement_temperature 100(2)
_cell_measurement_theta_max 28.67
_cell_measurement_theta_min 2.29
_cell_volume 3313.8(3)
_computing_cell_refinement 'Bruker Apex II'
_computing_data_collection 'Bruker Apex II'
_computing_data_reduction 'Bruker Apex II'
_computing_structure_refinement 'SHELXL-2018/3 (Sheldrick, 2018)'
_computing_structure_solution 'SHELXS-97 (Sheldrick 2008)'
_diffrn_ambient_temperature 100(2)
_diffrn_measured_fraction_theta_full 0.998
_diffrn_measured_fraction_theta_max 0.991
_diffrn_measurement_device_type 'Bruker Axs APEX automatic diffractometer'
_diffrn_measurement_method 'phi and omega scans'
_diffrn_radiation_type MoK\a
_diffrn_radiation_wavelength 0.71073
_diffrn_reflns_av_R_equivalents 0.0863
_diffrn_reflns_av_unetI/netI 0.0476
_diffrn_reflns_Laue_measured_fraction_full 0.998
_diffrn_reflns_Laue_measured_fraction_max 0.991
_diffrn_reflns_limit_h_max 15
_diffrn_reflns_limit_h_min -15
_diffrn_reflns_limit_k_max 19
_diffrn_reflns_limit_k_min -17
_diffrn_reflns_limit_l_max 26
_diffrn_reflns_limit_l_min -26
_diffrn_reflns_number 52453
_diffrn_reflns_point_group_measured_fraction_full 0.998
_diffrn_reflns_point_group_measured_fraction_max 0.991
_diffrn_reflns_theta_full 25.242
_diffrn_reflns_theta_max 28.762
_diffrn_reflns_theta_min 2.294
_diffrn_source 'fine-focus sealed tube'
_exptl_absorpt_coefficient_mu 2.685
_exptl_absorpt_correction_T_max 0.7458
_exptl_absorpt_correction_T_min 0.6260
_exptl_absorpt_correction_type empirical
_exptl_absorpt_process_details
;
SADABS-2014/3 (Bruker,2014/3) was used for absorption correction.
wR2(int) was 0.1239 before and 0.0588 after correction.
The Ratio of minimum to maximum transmission is 0.5873.
The \l/2 correction factor is 0.00150.
;
_exptl_crystal_colour colourless
_exptl_crystal_density_diffrn 1.692
_exptl_crystal_description prismatic
_exptl_crystal_F_000 1696
_exptl_crystal_size_max 0.21
_exptl_crystal_size_mid 0.14
_exptl_crystal_size_min 0.10
_refine_diff_density_max 1.397
_refine_diff_density_min -0.980
_refine_diff_density_rms 0.116
_refine_ls_extinction_method none
_refine_ls_goodness_of_fit_ref 1.025
_refine_ls_hydrogen_treatment constr
_refine_ls_matrix_type full
_refine_ls_number_parameters 421
_refine_ls_number_reflns 8548
_refine_ls_number_restraints 0
_refine_ls_restrained_S_all 1.025
_refine_ls_R_factor_all 0.0484
_refine_ls_R_factor_gt 0.0289
_refine_ls_shift/su_max 0.004
_refine_ls_shift/su_mean 0.000
_refine_ls_structure_factor_coef Fsqd
_refine_ls_weighting_details 'w=1/[\s^2^(Fo^2^)+(0.0230P)^2^+2.3121P] where P=(Fo^2^+2Fc^2^)/3'
_refine_ls_weighting_scheme calc
_refine_ls_wR_factor_gt 0.0551
_refine_ls_wR_factor_ref 0.0592
_reflns_Friedel_coverage 0.000
_reflns_number_gt 6793
_reflns_number_total 8548
_reflns_threshold_expression 'I > 2\s(I)'
_cod_data_source_file d2dt01869a2.cif
_cod_data_source_block Compound_5
_cod_original_sg_symbol_H-M 'P 21/n'
_cod_database_code 7711425
_shelx_space_group_comment
;
The symmetry employed for this shelxl refinement is uniquely defined
by the following loop, which should always be used as a source of
symmetry information in preference to the above space-group names.
They are only intended as comments.
;

loop_
_space_group_symop_operation_xyz
'x, y, z'
'-x+1/2, y+1/2, -z+1/2'
'-x, -y, -z'
'x-1/2, -y-1/2, z-1/2'

loop_
_atom_site_label
_atom_site_type_symbol
_atom_site_fract_x
_atom_site_fract_y
_atom_site_fract_z
_atom_site_U_iso_or_equiv
_atom_site_adp_type
_atom_site_occupancy
_atom_site_site_symmetry_order
_atom_site_calc_flag
_atom_site_refinement_flags_posn
_atom_site_refinement_flags_adp
_atom_site_refinement_flags_occupancy
_atom_site_disorder_assembly
_atom_site_disorder_group
Dy1 Dy 0.90515(2) 0.62849(2) 0.19947(2) 0.01135(4) Uani 1 1 d . . . . .
Mn1 Mn 1.13427(3) 0.50853(3) 0.30114(2) 0.00906(8) Uani 1 1 d . . . . .
O1D O 0.84917(18) 0.74305(15) 0.11027(11) 0.0209(5) Uani 1 1 d . . . . .
O2C O 0.72624(17) 0.53564(14) 0.15646(11) 0.0202(5) Uani 1 1 d . . . . .
O1P O 1.00375(17) 0.49335(14) 0.36107(10) 0.0167(4) Uani 1 1 d . . . . .
N1C N 0.6530(2) 0.59242(18) 0.17380(13) 0.0185(5) Uani 1 1 d . . . . .
O2D O 1.03856(17) 0.71316(14) 0.13780(11) 0.0206(5) Uani 1 1 d . . . . .
O3C O 0.54832(19) 0.57276(18) 0.17230(14) 0.0340(6) Uani 1 1 d . . . . .
C2P C 0.8959(3) 0.5209(2) 0.34622(16) 0.0188(6) Uani 1 1 d . . . . .
O1C O 0.69514(18) 0.67028(15) 0.19218(12) 0.0231(5) Uani 1 1 d . . . . .
O2P O 0.85190(18) 0.56767(14) 0.29482(11) 0.0185(4) Uani 1 1 d . . . . .
O3D O 0.9765(2) 0.82231(17) 0.06590(12) 0.0332(6) Uani 1 1 d . . . . .
N1D N 0.9556(2) 0.76124(17) 0.10327(13) 0.0200(6) Uani 1 1 d . . . . .
C24A C 0.8564(3) 0.5618(2) 0.01602(15) 0.0225(7) Uani 1 1 d . . . . .
H24A H 0.892835 0.527914 -0.016387 0.034 Uiso 1 1 calc R U . . .
H24B H 0.865767 0.627446 0.009365 0.034 Uiso 1 1 calc R U . . .
H24C H 0.770926 0.546843 0.009151 0.034 Uiso 1 1 calc R U . . .
O4A O 0.91468(17) 0.53729(13) 0.08361(10) 0.0154(4) Uani 1 1 d . . . . .
C20A C 0.9146(2) 0.44541(19) 0.09994(15) 0.0131(5) Uani 1 1 d . . . . .
C19A C 0.9675(2) 0.42745(18) 0.16733(14) 0.0107(5) Uani 1 1 d . . . . .
O3A O 1.01041(15) 0.49887(12) 0.20689(9) 0.0104(4) Uani 1 1 d . . . . .
C18A C 0.9701(2) 0.33752(18) 0.19054(14) 0.0108(5) Uani 1 1 d . . . . .
C4AA C 0.9195(2) 0.26842(19) 0.14590(15) 0.0151(6) Uani 1 1 d . . . . .
H4AA H 0.921549 0.207260 0.161590 0.018 Uiso 1 1 calc R U . . .
C22A C 0.8667(2) 0.2870(2) 0.07952(16) 0.0180(6) Uani 1 1 d . . . . .
C23A C 0.8093(3) 0.2119(2) 0.03317(18) 0.0296(8) Uani 1 1 d . . . . .
H23A H 0.723337 0.224038 0.018957 0.044 Uiso 1 1 calc R U . . .
H23B H 0.821161 0.153404 0.056938 0.044 Uiso 1 1 calc R U . . .
H23C H 0.846235 0.209583 -0.006530 0.044 Uiso 1 1 calc R U . . .
C21A C 0.8653(2) 0.3769(2) 0.05599(14) 0.0175(6) Uani 1 1 d . . . . .
H21A H 0.830784 0.390766 0.010401 0.021 Uiso 1 1 calc R U . . .
C17A C 1.0175(2) 0.31399(18) 0.26340(14) 0.0132(5) Uani 1 1 d . . . . .
H17A H 0.960896 0.337748 0.290461 0.016 Uiso 1 1 calc R U . . .
H17B H 1.019239 0.246750 0.268016 0.016 Uiso 1 1 calc R U . . .
N3A N 1.1394(2) 0.35001(14) 0.29229(12) 0.0112(5) Uani 1 1 d . . . . .
C16A C 1.1756(3) 0.3110(2) 0.36061(15) 0.0204(7) Uani 1 1 d . . . . .
H16A H 1.173435 0.244277 0.357830 0.031 Uiso 1 1 calc R U . . .
H16B H 1.120277 0.331877 0.388762 0.031 Uiso 1 1 calc R U . . .
H16C H 1.257121 0.331023 0.380540 0.031 Uiso 1 1 calc R U . . .
C15A C 1.2262(2) 0.3254(2) 0.25015(15) 0.0161(6) Uani 1 1 d . . . . .
H15A H 1.188013 0.332390 0.202017 0.019 Uiso 1 1 calc R U . . .
H15B H 1.249699 0.260674 0.258036 0.019 Uiso 1 1 calc R U . . .
C14A C 1.3371(2) 0.3852(2) 0.26620(16) 0.0188(6) Uani 1 1 d . . . . .
H14A H 1.380644 0.372352 0.312660 0.023 Uiso 1 1 calc R U . . .
H14B H 1.390933 0.370172 0.235016 0.023 Uiso 1 1 calc R U . . .
N2A N 1.30637(19) 0.48340(16) 0.26010(12) 0.0138(5) Uani 1 1 d . . . . .
C13A C 1.2853(3) 0.5122(2) 0.18847(15) 0.0240(7) Uani 1 1 d . . . . .
H13A H 1.262321 0.576735 0.185001 0.036 Uiso 1 1 calc R U . . .
H13B H 1.220820 0.475338 0.162046 0.036 Uiso 1 1 calc R U . . .
H13C H 1.358847 0.503642 0.171070 0.036 Uiso 1 1 calc R U . . .
C12A C 1.4037(2) 0.5381(2) 0.30141(16) 0.0175(6) Uani 1 1 d . . . . .
H12A H 1.395396 0.602687 0.286915 0.021 Uiso 1 1 calc R U . . .
H12B H 1.482252 0.515668 0.294437 0.021 Uiso 1 1 calc R U . . .
C11A C 1.3988(2) 0.53153(19) 0.37593(15) 0.0169(6) Uani 1 1 d . . . . .
H11A H 1.413277 0.467576 0.391087 0.020 Uiso 1 1 calc R U . . .
H11B H 1.463160 0.569692 0.402398 0.020 Uiso 1 1 calc R U . . .
N1A N 1.2820(2) 0.56180(15) 0.38882(12) 0.0124(5) Uani 1 1 d . . . . .
C10A C 1.2645(3) 0.5280(2) 0.45490(15) 0.0208(7) Uani 1 1 d . . . . .
H10A H 1.330405 0.549506 0.490316 0.031 Uiso 1 1 calc R U . . .
H10B H 1.263316 0.461207 0.454593 0.031 Uiso 1 1 calc R U . . .
H10C H 1.188282 0.551048 0.463609 0.031 Uiso 1 1 calc R U . . .
C9A C 1.2827(2) 0.66283(19) 0.39067(15) 0.0137(6) Uani 1 1 d . . . . .
H9AA H 1.312313 0.685610 0.351023 0.016 Uiso 1 1 calc R U . . .
H9AB H 1.340088 0.682905 0.431456 0.016 Uiso 1 1 calc R U . . .
C4A C 1.1617(2) 0.70673(18) 0.39099(15) 0.0141(6) Uani 1 1 d . . . . .
C3A C 1.0738(2) 0.70452(18) 0.33186(14) 0.0120(5) Uani 1 1 d . . . . .
O2A O 1.08148(16) 0.65163(12) 0.27857(10) 0.0111(4) Uani 1 1 d . . . . .
C2A C 0.9747(2) 0.76258(19) 0.32918(15) 0.0143(6) Uani 1 1 d . . . . .
O1A O 0.89901(16) 0.76515(13) 0.26576(10) 0.0147(4) Uani 1 1 d . . . . .
C1A C 0.8146(3) 0.8403(2) 0.25328(18) 0.0224(7) Uani 1 1 d . . . . .
H1AA H 0.754366 0.833132 0.281293 0.034 Uiso 1 1 calc R U . . .
H1AB H 0.774939 0.840672 0.205640 0.034 Uiso 1 1 calc R U . . .
H1AC H 0.857474 0.898029 0.264471 0.034 Uiso 1 1 calc R U . . .
C7A C 0.9564(3) 0.8127(2) 0.38384(17) 0.0206(7) Uani 1 1 d . . . . .
H7A H 0.887621 0.850432 0.380108 0.025 Uiso 1 1 calc R U . . .
C6A C 1.0394(3) 0.8077(2) 0.44475(17) 0.0234(7) Uani 1 1 d . . . . .
C8A C 1.0169(3) 0.8571(3) 0.5066(2) 0.0381(9) Uani 1 1 d . . . . .
H8AA H 0.940257 0.889547 0.495511 0.057 Uiso 1 1 calc R U . . .
H8AB H 1.014305 0.812815 0.542525 0.057 Uiso 1 1 calc R U . . .
H8AC H 1.081668 0.900926 0.521880 0.057 Uiso 1 1 calc R U . . .
C5A C 1.1423(3) 0.7563(2) 0.44688(16) 0.0191(6) Uani 1 1 d . . . . .
H5A H 1.201262 0.754737 0.487359 0.023 Uiso 1 1 calc R U . . .
C1P C 0.8171(3) 0.4961(3) 0.39429(18) 0.0320(8) Uani 1 1 d . . . . .
H1PA H 0.863059 0.460094 0.431434 0.048 Uiso 1 1 calc R U . . .
H1PB H 0.787662 0.551782 0.412245 0.048 Uiso 1 1 calc R U . . .
H1PC H 0.748942 0.460093 0.370686 0.048 Uiso 1 1 calc R U . . .

loop_
_atom_site_aniso_label
_atom_site_aniso_U_11
_atom_site_aniso_U_22
_atom_site_aniso_U_33
_atom_site_aniso_U_23
_atom_site_aniso_U_13
_atom_site_aniso_U_12
Dy1 0.00906(6) 0.01073(6) 0.01331(6) 0.00083(6) -0.00004(4) -0.00017(5)
Mn1 0.00964(17) 0.00829(18) 0.0082(2) -0.00047(15) -0.00072(15) -0.00055(14)
O1D 0.0180(10) 0.0215(11) 0.0206(12) 0.0036(9) -0.0020(9) 0.0010(9)
O2C 0.0148(10) 0.0197(11) 0.0262(13) -0.0025(9) 0.0046(9) -0.0024(8)
O1P 0.0201(10) 0.0157(10) 0.0154(11) 0.0004(8) 0.0062(8) -0.0015(8)
N1C 0.0107(11) 0.0243(13) 0.0208(14) 0.0041(11) 0.0043(10) -0.0025(10)
O2D 0.0166(10) 0.0226(11) 0.0194(12) 0.0074(9) -0.0042(9) -0.0049(9)
O3C 0.0154(11) 0.0397(15) 0.0501(18) -0.0007(13) 0.0143(11) -0.0082(10)
C2P 0.0200(14) 0.0196(15) 0.0186(16) -0.0052(12) 0.0079(12) -0.0048(12)
O1C 0.0136(10) 0.0167(10) 0.0386(15) -0.0011(10) 0.0043(10) 0.0000(8)
O2P 0.0176(10) 0.0211(10) 0.0176(11) 0.0027(9) 0.0054(9) 0.0004(9)
O3D 0.0407(14) 0.0291(13) 0.0246(14) 0.0155(11) -0.0055(11) -0.0137(11)
N1D 0.0249(13) 0.0175(12) 0.0139(13) -0.0002(10) -0.0050(11) -0.0058(11)
C24A 0.0286(16) 0.0272(16) 0.0089(15) 0.0042(12) -0.0026(12) 0.0042(13)
O4A 0.0180(10) 0.0167(10) 0.0096(10) 0.0036(8) -0.0019(8) -0.0004(8)
C20A 0.0104(12) 0.0158(13) 0.0127(14) -0.0015(11) 0.0016(10) -0.0010(10)
C19A 0.0077(11) 0.0119(12) 0.0119(14) -0.0030(10) 0.0005(10) -0.0007(10)
O3A 0.0110(8) 0.0091(8) 0.0097(10) -0.0029(7) -0.0016(7) -0.0016(7)
C18A 0.0062(11) 0.0115(12) 0.0138(14) -0.0033(10) 0.0002(10) 0.0004(9)
C4AA 0.0119(12) 0.0107(12) 0.0212(16) -0.0047(11) -0.0001(11) -0.0027(10)
C22A 0.0139(13) 0.0178(14) 0.0206(16) -0.0096(12) -0.0006(12) -0.0011(11)
C23A 0.0339(18) 0.0247(17) 0.0242(19) -0.0143(14) -0.0082(15) -0.0042(14)
C21A 0.0149(12) 0.0255(15) 0.0101(13) -0.0034(13) -0.0020(10) 0.0005(12)
C17A 0.0128(12) 0.0099(12) 0.0153(14) -0.0011(10) -0.0011(11) -0.0027(10)
N3A 0.0107(10) 0.0089(10) 0.0121(11) 0.0003(8) -0.0025(9) 0.0012(8)
C16A 0.0268(16) 0.0146(14) 0.0158(16) 0.0033(12) -0.0050(13) 0.0006(12)
C15A 0.0114(12) 0.0157(14) 0.0194(16) -0.0054(11) -0.0014(11) 0.0031(11)
C14A 0.0119(12) 0.0181(15) 0.0248(16) -0.0092(12) 0.0003(11) 0.0031(11)
N2A 0.0105(10) 0.0169(12) 0.0128(12) -0.0032(9) -0.0004(9) -0.0025(9)
C13A 0.0172(14) 0.0393(19) 0.0157(16) 0.0011(14) 0.0037(12) -0.0082(14)
C12A 0.0098(12) 0.0180(14) 0.0229(17) -0.0022(12) -0.0011(11) -0.0045(11)
C11A 0.0122(13) 0.0146(13) 0.0200(16) 0.0000(12) -0.0059(11) 0.0003(11)
N1A 0.0154(11) 0.0090(10) 0.0106(12) 0.0019(9) -0.0026(9) -0.0026(9)
C10A 0.0325(17) 0.0174(14) 0.0099(15) 0.0030(11) -0.0021(13) -0.0066(13)
C9A 0.0109(12) 0.0159(13) 0.0122(14) -0.0021(11) -0.0026(11) -0.0045(10)
C4A 0.0170(13) 0.0099(12) 0.0144(15) -0.0005(10) 0.0007(11) -0.0039(10)
C3A 0.0139(12) 0.0084(12) 0.0136(14) -0.0029(10) 0.0022(11) -0.0032(10)
O2A 0.0137(9) 0.0090(9) 0.0099(9) -0.0007(7) 0.0009(7) 0.0003(7)
C2A 0.0127(12) 0.0123(13) 0.0183(15) -0.0017(11) 0.0040(11) -0.0036(10)
O1A 0.0122(9) 0.0119(9) 0.0190(11) -0.0014(8) 0.0006(8) 0.0034(7)
C1A 0.0153(14) 0.0164(14) 0.036(2) 0.0000(13) 0.0055(13) 0.0067(11)
C7A 0.0167(14) 0.0165(14) 0.0302(19) -0.0079(13) 0.0089(13) -0.0029(12)
C6A 0.0283(16) 0.0218(15) 0.0221(17) -0.0118(13) 0.0100(14) -0.0083(13)
C8A 0.038(2) 0.043(2) 0.034(2) -0.0236(18) 0.0106(17) -0.0052(17)
C5A 0.0228(15) 0.0187(14) 0.0147(14) -0.0073(11) 0.0014(12) -0.0081(12)
C1P 0.0288(17) 0.045(2) 0.027(2) 0.0075(17) 0.0164(15) 0.0028(17)

loop_
_atom_type_symbol
_atom_type_description
_atom_type_scat_dispersion_real
_atom_type_scat_dispersion_imag
_atom_type_scat_source
C C 0.0033 0.0016 'International Tables Vol C Tables 4.2.6.8 and 6.1.1.4'
H H 0.0000 0.0000 'International Tables Vol C Tables 4.2.6.8 and 6.1.1.4'
Dy Dy -0.1892 4.4098 'International Tables Vol C Tables 4.2.6.8 and 6.1.1.4'
Mn Mn 0.3368 0.7283 'International Tables Vol C Tables 4.2.6.8 and 6.1.1.4'
N N 0.0061 0.0033 'International Tables Vol C Tables 4.2.6.8 and 6.1.1.4'
O O 0.0106 0.0060 'International Tables Vol C Tables 4.2.6.8 and 6.1.1.4'

loop_
_geom_angle_atom_site_label_1
_geom_angle_atom_site_label_2
_geom_angle_atom_site_label_3
_geom_angle
_geom_angle_site_symmetry_1
_geom_angle_site_symmetry_3
_geom_angle_publ_flag
O3A Dy1 O2P 81.00(7) . . ?
O3A Dy1 O2A 72.60(6) . . ?
O2P Dy1 O2A 79.41(7) . . ?
O3A Dy1 O1A 137.82(6) . . ?
O2P Dy1 O1A 79.29(7) . . ?
O2A Dy1 O1A 67.33(6) . . ?
O3A Dy1 O1C 136.22(7) . . ?
O2P Dy1 O1C 74.33(7) . . ?
O2A Dy1 O1C 134.67(7) . . ?
O1A Dy1 O1C 71.89(7) . . ?
O3A Dy1 O1D 133.41(7) . . ?
O2P Dy1 O1D 143.54(7) . . ?
O2A Dy1 O1D 117.86(7) . . ?
O1A Dy1 O1D 79.05(7) . . ?
O1C Dy1 O1D 71.22(7) . . ?
O3A Dy1 O2C 87.03(7) . . ?
O2P Dy1 O2C 75.25(7) . . ?
O2A Dy1 O2C 149.63(7) . . ?
O1A Dy1 O2C 122.71(7) . . ?
O1C Dy1 O2C 52.16(7) . . ?
O1D Dy1 O2C 92.51(7) . . ?
O3A Dy1 O2D 94.85(7) . . ?
O2P Dy1 O2D 154.26(7) . . ?
O2A Dy1 O2D 75.13(6) . . ?
O1A Dy1 O2D 87.38(7) . . ?
O1C Dy1 O2D 122.29(7) . . ?
O1D Dy1 O2D 51.89(6) . . ?
O2C Dy1 O2D 130.17(7) . . ?
O3A Dy1 O4A 61.76(6) . . ?
O2P Dy1 O4A 126.34(7) . . ?
O2A Dy1 O4A 119.12(6) . . ?
O1A Dy1 O4A 153.56(6) . . ?
O1C Dy1 O4A 106.20(7) . . ?
O1D Dy1 O4A 75.57(7) . . ?
O2C Dy1 O4A 66.20(7) . . ?
O2D Dy1 O4A 71.18(7) . . ?
O3A Dy1 N1C 111.10(7) . . ?
O2P Dy1 N1C 70.08(7) . . ?
O2A Dy1 N1C 147.86(7) . . ?
O1A Dy1 N1C 96.54(7) . . ?
O1C Dy1 N1C 26.08(7) . . ?
O1D Dy1 N1C 83.69(7) . . ?
O2C Dy1 N1C 26.38(7) . . ?
O2D Dy1 N1C 133.89(7) . . ?
O4A Dy1 N1C 87.99(7) . . ?
O3A Dy1 N1D 116.14(7) . . ?
O2P Dy1 N1D 160.34(8) . . ?
O2A Dy1 N1D 96.03(7) . . ?
O1A Dy1 N1D 81.31(7) . . ?
O1C Dy1 N1D 96.62(7) . . ?
O1D Dy1 N1D 26.02(7) . . ?
O2C Dy1 N1D 113.35(7) . . ?
O2D Dy1 N1D 25.92(6) . . ?
O4A Dy1 N1D 72.64(7) . . ?
N1C Dy1 N1D 109.26(7) . . ?
O3A Dy1 Mn1 36.71(5) . . ?
O2P Dy1 Mn1 66.46(5) . . ?
O2A Dy1 Mn1 38.91(4) . . ?
O1A Dy1 Mn1 101.11(4) . . ?
O1C Dy1 Mn1 140.76(6) . . ?
O1D Dy1 Mn1 146.99(5) . . ?
O2C Dy1 Mn1 113.66(5) . . ?
O2D Dy1 Mn1 95.11(5) . . ?
O4A Dy1 Mn1 96.18(4) . . ?
N1C Dy1 Mn1 128.52(5) . . ?
N1D Dy1 Mn1 120.97(5) . . ?
O1P Mn1 O3A 95.30(8) . . ?
O1P Mn1 O2A 91.46(7) . . ?
O3A Mn1 O2A 76.96(7) . . ?
O1P Mn1 N2A 159.64(8) . . ?
O3A Mn1 N2A 97.08(8) . . ?
O2A Mn1 N2A 107.04(8) . . ?
O1P Mn1 N1A 94.65(8) . . ?
O3A Mn1 N1A 162.09(8) . . ?
O2A Mn1 N1A 87.94(7) . . ?
N2A Mn1 N1A 78.00(8) . . ?
O1P Mn1 N3A 88.31(8) . . ?
O3A Mn1 N3A 83.54(7) . . ?
O2A Mn1 N3A 160.40(7) . . ?
N2A Mn1 N3A 77.12(8) . . ?
N1A Mn1 N3A 111.62(8) . . ?
O1P Mn1 Dy1 82.08(6) . . ?
O3A Mn1 Dy1 38.67(5) . . ?
O2A Mn1 Dy1 41.56(5) . . ?
N2A Mn1 Dy1 117.38(6) . . ?
N1A Mn1 Dy1 128.89(6) . . ?
N3A Mn1 Dy1 119.20(5) . . ?
N1D O1D Dy1 96.47(15) . . ?
N1C O2C Dy1 94.70(15) . . ?
C2P O1P Mn1 126.1(2) . . ?
O3C N1C O1C 122.1(3) . . ?
O3C N1C O2C 121.9(3) . . ?
O1C N1C O2C 116.1(2) . . ?
O3C N1C Dy1 170.7(2) . . ?
O1C N1C Dy1 58.18(13) . . ?
O2C N1C Dy1 58.92(13) . . ?
N1D O2D Dy1 95.29(16) . . ?
O2P C2P O1P 124.9(3) . . ?
O2P C2P C1P 118.6(3) . . ?
O1P C2P C1P 116.5(3) . . ?
N1C O1C Dy1 95.74(16) . . ?
C2P O2P Dy1 140.29(19) . . ?
O3D N1D O2D 122.1(3) . . ?
O3D N1D O1D 121.8(3) . . ?
O2D N1D O1D 116.1(2) . . ?
O3D N1D Dy1 175.3(2) . . ?
O2D N1D Dy1 58.79(14) . . ?
O1D N1D Dy1 57.51(14) . . ?
O4A C24A H24A 109.5 . . ?
O4A C24A H24B 109.5 . . ?
H24A C24A H24B 109.5 . . ?
O4A C24A H24C 109.5 . . ?
H24A C24A H24C 109.5 . . ?
H24B C24A H24C 109.5 . . ?
C20A O4A C24A 116.5(2) . . ?
C20A O4A Dy1 105.62(16) . . ?
C24A O4A Dy1 127.28(17) . . ?
C21A C20A O4A 124.8(3) . . ?
C21A C20A C19A 122.0(3) . . ?
O4A C20A C19A 113.2(2) . . ?
O3A C19A C18A 123.5(2) . . ?
O3A C19A C20A 117.8(2) . . ?
C18A C19A C20A 118.7(2) . . ?
C19A O3A Mn1 132.60(16) . . ?
C19A O3A Dy1 119.65(15) . . ?
Mn1 O3A Dy1 104.62(8) . . ?
C19A C18A C4AA 119.1(3) . . ?
C19A C18A C17A 121.6(2) . . ?
C4AA C18A C17A 119.1(2) . . ?
C22A C4AA C18A 121.7(3) . . ?
C22A C4AA H4AA 119.1 . . ?
C18A C4AA H4AA 119.1 . . ?
C4AA C22A C21A 119.2(3) . . ?
C4AA C22A C23A 120.7(3) . . ?
C21A C22A C23A 120.1(3) . . ?
C22A C23A H23A 109.5 . . ?
C22A C23A H23B 109.5 . . ?
H23A C23A H23B 109.5 . . ?
C22A C23A H23C 109.5 . . ?
H23A C23A H23C 109.5 . . ?
H23B C23A H23C 109.5 . . ?
C20A C21A C22A 119.2(3) . . ?
C20A C21A H21A 120.4 . . ?
C22A C21A H21A 120.4 . . ?
N3A C17A C18A 115.2(2) . . ?
N3A C17A H17A 108.5 . . ?
C18A C17A H17A 108.5 . . ?
N3A C17A H17B 108.5 . . ?
C18A C17A H17B 108.5 . . ?
H17A C17A H17B 107.5 . . ?
C15A N3A C16A 110.7(2) . . ?
C15A N3A C17A 111.4(2) . . ?
C16A N3A C17A 107.1(2) . . ?
C15A N3A Mn1 108.56(16) . . ?
C16A N3A Mn1 108.66(17) . . ?
C17A N3A Mn1 110.35(15) . . ?
N3A C16A H16A 109.5 . . ?
N3A C16A H16B 109.5 . . ?
H16A C16A H16B 109.5 . . ?
N3A C16A H16C 109.5 . . ?
H16A C16A H16C 109.5 . . ?
H16B C16A H16C 109.5 . . ?
N3A C15A C14A 111.1(2) . . ?
N3A C15A H15A 109.4 . . ?
C14A C15A H15A 109.4 . . ?
N3A C15A H15B 109.4 . . ?
C14A C15A H15B 109.4 . . ?
H15A C15A H15B 108.0 . . ?
N2A C14A C15A 111.8(2) . . ?
N2A C14A H14A 109.3 . . ?
C15A C14A H14A 109.3 . . ?
N2A C14A H14B 109.3 . . ?
C15A C14A H14B 109.3 . . ?
H14A C14A H14B 107.9 . . ?
C14A N2A C12A 110.0(2) . . ?
C14A N2A C13A 110.3(2) . . ?
C12A N2A C13A 110.7(2) . . ?
C14A N2A Mn1 109.18(17) . . ?
C12A N2A Mn1 107.62(17) . . ?
C13A N2A Mn1 108.96(17) . . ?
N2A C13A H13A 109.5 . . ?
N2A C13A H13B 109.5 . . ?
H13A C13A H13B 109.5 . . ?
N2A C13A H13C 109.5 . . ?
H13A C13A H13C 109.5 . . ?
H13B C13A H13C 109.5 . . ?
N2A C12A C11A 110.7(2) . . ?
N2A C12A H12A 109.5 . . ?
C11A C12A H12A 109.5 . . ?
N2A C12A H12B 109.5 . . ?
C11A C12A H12B 109.5 . . ?
H12A C12A H12B 108.1 . . ?
N1A C11A C12A 111.7(2) . . ?
N1A C11A H11A 109.3 . . ?
C12A C11A H11A 109.3 . . ?
N1A C11A H11B 109.3 . . ?
C12A C11A H11B 109.3 . . ?
H11A C11A H11B 107.9 . . ?
C11A N1A C10A 110.5(2) . . ?
C11A N1A C9A 107.8(2) . . ?
C10A N1A C9A 108.2(2) . . ?
C11A N1A Mn1 107.69(17) . . ?
C10A N1A Mn1 111.82(17) . . ?
C9A N1A Mn1 110.78(16) . . ?
N1A C10A H10A 109.5 . . ?
N1A C10A H10B 109.5 . . ?
H10A C10A H10B 109.5 . . ?
N1A C10A H10C 109.5 . . ?
H10A C10A H10C 109.5 . . ?
H10B C10A H10C 109.5 . . ?
N1A C9A C4A 115.0(2) . . ?
N1A C9A H9AA 108.5 . . ?
C4A C9A H9AA 108.5 . . ?
N1A C9A H9AB 108.5 . . ?
C4A C9A H9AB 108.5 . . ?
H9AA C9A H9AB 107.5 . . ?
C3A C4A C5A 120.2(3) . . ?
C3A C4A C9A 118.6(3) . . ?
C5A C4A C9A 120.9(2) . . ?
O2A C3A C4A 123.4(2) . . ?
O2A C3A C2A 119.9(2) . . ?
C4A C3A C2A 116.7(3) . . ?
C3A O2A Mn1 116.14(16) . . ?
C3A O2A Dy1 116.75(16) . . ?
Mn1 O2A Dy1 99.53(7) . . ?
C7A C2A O1A 124.1(3) . . ?
C7A C2A C3A 122.7(3) . . ?
O1A C2A C3A 113.2(2) . . ?
C2A O1A C1A 116.5(2) . . ?
C2A O1A Dy1 114.01(15) . . ?
C1A O1A Dy1 128.61(17) . . ?
O1A C1A H1AA 109.5 . . ?
O1A C1A H1AB 109.5 . . ?
H1AA C1A H1AB 109.5 . . ?
O1A C1A H1AC 109.5 . . ?
H1AA C1A H1AC 109.5 . . ?
H1AB C1A H1AC 109.5 . . ?
C2A C7A C6A 119.8(3) . . ?
C2A C7A H7A 120.1 . . ?
C6A C7A H7A 120.1 . . ?
C5A C6A C7A 118.3(3) . . ?
C5A C6A C8A 121.1(3) . . ?
C7A C6A C8A 120.6(3) . . ?
C6A C8A H8AA 109.5 . . ?
C6A C8A H8AB 109.5 . . ?
H8AA C8A H8AB 109.5 . . ?
C6A C8A H8AC 109.5 . . ?
H8AA C8A H8AC 109.5 . . ?
H8AB C8A H8AC 109.5 . . ?
C6A C5A C4A 121.8(3) . . ?
C6A C5A H5A 119.1 . . ?
C4A C5A H5A 119.1 . . ?
C2P C1P H1PA 109.5 . . ?
C2P C1P H1PB 109.5 . . ?
H1PA C1P H1PB 109.5 . . ?
C2P C1P H1PC 109.5 . . ?
H1PA C1P H1PC 109.5 . . ?
H1PB C1P H1PC 109.5 . . ?

loop_
_geom_bond_atom_site_label_1
_geom_bond_atom_site_label_2
_geom_bond_distance
_geom_bond_site_symmetry_2
_geom_bond_publ_flag
Dy1 O3A 2.2356(18) . ?
Dy1 O2P 2.317(2) . ?
Dy1 O2A 2.3287(18) . ?
Dy1 O1A 2.4208(19) . ?
Dy1 O1C 2.445(2) . ?
Dy1 O1D 2.456(2) . ?
Dy1 O2C 2.460(2) . ?
Dy1 O2D 2.485(2) . ?
Dy1 O4A 2.723(2) . ?
Dy1 N1C 2.862(2) . ?
Dy1 N1D 2.893(3) . ?
Dy1 Mn1 3.4619(4) . ?
Mn1 O1P 2.112(2) . ?
Mn1 O3A 2.1387(18) . ?
Mn1 O2A 2.2049(18) . ?
Mn1 N2A 2.307(2) . ?
Mn1 N1A 2.323(2) . ?
Mn1 N3A 2.332(2) . ?
O1D N1D 1.277(3) . ?
O2C N1C 1.276(3) . ?
O1P C2P 1.270(3) . ?
N1C O3C 1.221(3) . ?
N1C O1C 1.265(3) . ?
O2D N1D 1.270(3) . ?
C2P O2P 1.263(4) . ?
C2P C1P 1.496(4) . ?
O3D N1D 1.226(3) . ?
C24A O4A 1.442(3) . ?
C24A H24A 0.9800 . ?
C24A H24B 0.9800 . ?
C24A H24C 0.9800 . ?
O4A C20A 1.387(3) . ?
C20A C21A 1.384(4) . ?
C20A C19A 1.402(4) . ?
C19A O3A 1.349(3) . ?
C19A C18A 1.398(4) . ?
C18A C4AA 1.402(4) . ?
C18A C17A 1.507(4) . ?
C4AA C22A 1.386(4) . ?
C4AA H4AA 0.9500 . ?
C22A C21A 1.401(4) . ?
C22A C23A 1.508(4) . ?
C23A H23A 0.9800 . ?
C23A H23B 0.9800 . ?
C23A H23C 0.9800 . ?
C21A H21A 0.9500 . ?
C17A N3A 1.490(3) . ?
C17A H17A 0.9900 . ?
C17A H17B 0.9900 . ?
N3A C15A 1.475(4) . ?
N3A C16A 1.478(4) . ?
C16A H16A 0.9800 . ?
C16A H16B 0.9800 . ?
C16A H16C 0.9800 . ?
C15A C14A 1.519(4) . ?
C15A H15A 0.9900 . ?
C15A H15B 0.9900 . ?
C14A N2A 1.480(4) . ?
C14A H14A 0.9900 . ?
C14A H14B 0.9900 . ?
N2A C12A 1.483(3) . ?
N2A C13A 1.484(4) . ?
C13A H13A 0.9800 . ?
C13A H13B 0.9800 . ?
C13A H13C 0.9800 . ?
C12A C11A 1.525(4) . ?
C12A H12A 0.9900 . ?
C12A H12B 0.9900 . ?
C11A N1A 1.475(4) . ?
C11A H11A 0.9900 . ?
C11A H11B 0.9900 . ?
N1A C10A 1.478(4) . ?
N1A C9A 1.482(3) . ?
C10A H10A 0.9800 . ?
C10A H10B 0.9800 . ?
C10A H10C 0.9800 . ?
C9A C4A 1.522(4) . ?
C9A H9AA 0.9900 . ?
C9A H9AB 0.9900 . ?
C4A C3A 1.398(4) . ?
C4A C5A 1.400(4) . ?
C3A O2A 1.346(3) . ?
C3A C2A 1.407(4) . ?
C2A C7A 1.379(4) . ?
C2A O1A 1.396(3) . ?
O1A C1A 1.451(3) . ?
C1A H1AA 0.9800 . ?
C1A H1AB 0.9800 . ?
C1A H1AC 0.9800 . ?
C7A C6A 1.397(4) . ?
C7A H7A 0.9500 . ?
C6A C5A 1.386(4) . ?
C6A C8A 1.514(4) . ?
C8A H8AA 0.9800 . ?
C8A H8AB 0.9800 . ?
C8A H8AC 0.9800 . ?
C5A H5A 0.9500 . ?
C1P H1PA 0.9800 . ?
C1P H1PB 0.9800 . ?
C1P H1PC 0.9800 . ?
